data_4118583
loop_
_publ_author_name
'Jared M. Taylor'
'Ramanathan Vaidhyanathan'
'Simon S. Iremonger'
'George K. H. Shimizu'

_publ_contact_author
;
'George K. H. Shimizu'
Department of Chemistry
University of Calgary
Calgary, T2N1N4 (CANADA)
Fax: (001) 403-289-9488
E-mail: gshimizu@ucalgary.ca
;
_publ_contact_author_email gshimizu@ucalgary.ca
_publ_contact_author_fax '(001) 403-289-9488'
_publ_contact_author_phone '(001) 403-220-5347'
_publ_section_title
;
 Enhancing Water Stability of Metal-Organic Frameworks via Phosphonate
 Monoester Linkers
;
_journal_name_full 'Journal of the American Chemical Society'
_journal_page_first 14338
_journal_page_last 14340
_journal_paper_doi 10.1021/ja306812r
_journal_volume 134
_journal_year 2012
_chemical_formula_moiety Ba{C16H6[PO3(C2H5)]2[HPO3(C2H5)]2}
_chemical_formula_sum 'C24 H26 Ba O12 P4'
_chemical_formula_weight 767.67
_chemical_name_common 'Barium 1,3,6,8-Pyrenetetrakisphosphonatemonoethylester'
_chemical_name_systematic
; 
 Barium 1,3,6,8-Pyrenetetrakisphosphonatemonoethylester 
;
_space_group_IT_number 15
_symmetry_cell_setting monoclinic
_symmetry_space_group_name_Hall '-C 2yc'
_symmetry_space_group_name_H-M 'C 1 2/c 1'
_atom_sites_solution_hydrogens geom
_atom_sites_solution_primary direct
_atom_sites_solution_secondary difmap
_audit_creation_method SHELXL-97
_cell_angle_alpha 90.00
_cell_angle_beta 107.612(6)
_cell_angle_gamma 90.00
_cell_formula_units_Z 4
_cell_length_a 20.180(2)
_cell_length_b 21.212(2)
_cell_length_c 8.3079(8)
_cell_measurement_reflns_used 3043
_cell_measurement_temperature 296(2)
_cell_measurement_theta_max 67.3
_cell_measurement_theta_min 3.1
_cell_volume 3389.6(6)
_computing_cell_refinement CELL_NOW
_computing_data_collection COSMOS
_computing_data_reduction SADABS
_computing_molecular_graphics 'Diamond 3.1d'
_computing_structure_refinement 'SHELXL-97 (Sheldrick, 2008)'
_computing_structure_solution 'SHELXS-97 (Sheldrick, 2008)'
_diffrn_ambient_temperature 296(2)
_diffrn_measured_fraction_theta_full 0.970
_diffrn_measured_fraction_theta_max 0.970
_diffrn_measurement_device_type 'Bruker AXS APEX2 CCD diffractometer'
_diffrn_measurement_method CCD
_diffrn_radiation_monochromator graphite
_diffrn_radiation_source 'fine-focus sealed tube'
_diffrn_radiation_type CuK\a
_diffrn_radiation_wavelength 1.54178
_diffrn_reflns_av_R_equivalents 0.0464
_diffrn_reflns_av_sigmaI/netI 0.0281
_diffrn_reflns_limit_h_max 23
_diffrn_reflns_limit_h_min -24
_diffrn_reflns_limit_k_max 24
_diffrn_reflns_limit_k_min -24
_diffrn_reflns_limit_l_max 9
_diffrn_reflns_limit_l_min -9
_diffrn_reflns_number 16726
_diffrn_reflns_theta_full 67.31
_diffrn_reflns_theta_max 67.31
_diffrn_reflns_theta_min 3.10
_exptl_absorpt_coefficient_mu 11.513
_exptl_absorpt_correction_T_max 0.7529
_exptl_absorpt_correction_T_min 0.4389
_exptl_absorpt_correction_type multi-scan
_exptl_absorpt_process_details 'Sheldrick, G. M., SADABS 1997'
_exptl_crystal_colour golden-yellow
_exptl_crystal_density_diffrn 1.504
_exptl_crystal_description prismatic
_exptl_crystal_F_000 1632
_exptl_crystal_size_max 0.08
_exptl_crystal_size_mid 0.07
_exptl_crystal_size_min 0.06
_refine_diff_density_max 2.115
_refine_diff_density_min -0.730
_refine_diff_density_rms 0.118
_refine_ls_extinction_method none
_refine_ls_goodness_of_fit_ref 1.061
_refine_ls_hydrogen_treatment constr
_refine_ls_matrix_type full
_refine_ls_number_parameters 188
_refine_ls_number_reflns 2952
_refine_ls_number_restraints 0
_refine_ls_restrained_S_all 1.061
_refine_ls_R_factor_all 0.0453
_refine_ls_R_factor_gt 0.0435
_refine_ls_shift/su_max 0.000
_refine_ls_shift/su_mean 0.000
_refine_ls_structure_factor_coef Fsqd
_refine_ls_weighting_details 'calc w=1/[\s^2^(Fo^2^)+(0.0665P)^2^+17.8368P] where P=(Fo^2^+2Fc^2^)/3'
_refine_ls_weighting_scheme calc
_refine_ls_wR_factor_gt 0.1124
_refine_ls_wR_factor_ref 0.1143
_reflns_number_gt 2836
_reflns_number_total 2952
_reflns_threshold_expression >2sigma(I)
_cod_data_source_file ja306812r_si_002.cif
_cod_data_source_block batppet_0m
_cod_original_cell_volume 3389.5(6)
_cod_database_code 4118583

loop_
_symmetry_equiv_pos_as_xyz
'x, y, z'
'-x, y, -z+1/2'
'x+1/2, y+1/2, z'
'-x+1/2, y+1/2, -z+1/2'
'-x, -y, -z'
'x, -y, z-1/2'
'-x+1/2, -y+1/2, -z'
'x+1/2, -y+1/2, z-1/2'

loop_
_atom_site_label
_atom_site_type_symbol
_atom_site_fract_x
_atom_site_fract_y
_atom_site_fract_z
_atom_site_U_iso_or_equiv
_atom_site_adp_type
_atom_site_occupancy
_atom_site_symmetry_multiplicity
_atom_site_calc_flag
_atom_site_refinement_flags
O6 O 0.0247(2) 0.14057(19) -0.0300(5) 0.0503(9) Uani 1 1 d .
P2 P 0.07328(8) 0.19328(7) 0.00752(18) 0.0507(4) Uani 1 1 d .
O1 O 0.07828(19) 0.02991(17) 0.4976(5) 0.0430(8) Uani 1 1 d .
Ba1 Ba 0.0000 0.043494(16) 0.7500 0.02841(15) Uani 1 2 d S
P1 P 0.13924(6) 0.06654(6) 0.60156(16) 0.0377(3) Uani 1 1 d .
O3 O 0.2084(2) 0.0277(2) 0.6343(8) 0.0764(15) Uani 1 1 d .
O2 O 0.1315(2) 0.08841(19) 0.7675(4) 0.0472(9) Uani 1 1 d .
O5 O 0.0396(3) 0.2589(3) -0.0248(8) 0.0865(16) Uani 1 1 d .
C1 C 0.1577(3) 0.1331(3) 0.4865(6) 0.0404(11) Uani 1 1 d .
C2 C 0.2119(3) 0.1757(3) 0.5596(6) 0.0435(12) Uani 1 1 d .
C3 C 0.2228(3) 0.2278(3) 0.4635(6) 0.0437(12) Uani 1 1 d .
C4 C 0.1800(3) 0.2358(3) 0.2939(7) 0.0469(13) Uani 1 1 d .
C8 C 0.1926(3) 0.2888(3) 0.2009(7) 0.0580(17) Uani 1 1 d .
H8 H 0.1650 0.2946 0.0899 0.070 Uiso 1 1 calc R
C7 C 0.2564(3) 0.1695(3) 0.7294(7) 0.0544(15) Uani 1 1 d .
H7 H 0.2500 0.1356 0.7939 0.065 Uiso 1 1 calc R
C5 C 0.1265(3) 0.1916(3) 0.2238(7) 0.0446(13) Uani 1 1 d .
C6 C 0.1161(3) 0.1419(3) 0.3225(6) 0.0418(12) Uani 1 1 d .
H6 H 0.0801 0.1138 0.2765 0.050 Uiso 1 1 calc R
C100 C 0.2165(7) -0.0316(6) 0.673(2) 0.145(6) Uani 1 1 d .
H10A H 0.1830 -0.0553 0.5850 0.174 Uiso 1 1 calc R
H10B H 0.2051 -0.0381 0.7768 0.174 Uiso 1 1 calc R
C200 C -0.0235(10) 0.2713(6) 0.006(3) 0.182(8) Uani 1 1 d .
H20A H -0.0162 0.2687 0.1268 0.219 Uiso 1 1 calc R
H20B H -0.0565 0.2387 -0.0473 0.219 Uiso 1 1 calc R
O4 O 0.1225(3) 0.1959(2) -0.1054(5) 0.0670(13) Uani 1 1 d .
C101 C 0.2853(10) -0.0579(8) 0.694(3) 0.217(10) Uani 1 1 d .
H10C H 0.3049 -0.0388 0.6139 0.326 Uiso 1 1 calc R
H10D H 0.2815 -0.1026 0.6750 0.326 Uiso 1 1 calc R
H10E H 0.3147 -0.0497 0.8063 0.326 Uiso 1 1 calc R
C201 C -0.0536(15) 0.3315(11) -0.053(4) 0.330(19) Uani 1 1 d .
H20C H -0.0601 0.3550 0.0403 0.495 Uiso 1 1 calc R
H20D H -0.0977 0.3255 -0.1369 0.495 Uiso 1 1 calc R
H20E H -0.0232 0.3544 -0.1008 0.495 Uiso 1 1 calc R

loop_
_atom_site_aniso_label
_atom_site_aniso_U_11
_atom_site_aniso_U_22
_atom_site_aniso_U_33
_atom_site_aniso_U_23
_atom_site_aniso_U_13
_atom_site_aniso_U_12
O6 0.048(2) 0.060(2) 0.039(2) -0.0131(17) 0.0079(17) -0.0173(19)
P2 0.0536(9) 0.0529(9) 0.0383(7) -0.0059(6) 0.0028(6) -0.0225(7)
O1 0.043(2) 0.0442(19) 0.046(2) -0.0116(16) 0.0200(17) -0.0172(16)
Ba1 0.0285(2) 0.0299(2) 0.0244(2) 0.000 0.00449(15) 0.000
P1 0.0331(7) 0.0407(7) 0.0414(7) -0.0042(5) 0.0143(5) -0.0142(5)
O3 0.047(3) 0.056(3) 0.128(5) 0.009(3) 0.029(3) 0.000(2)
O2 0.050(2) 0.055(2) 0.0367(19) -0.0038(16) 0.0133(16) -0.0235(18)
O5 0.069(3) 0.073(3) 0.101(4) -0.014(3) 0.001(3) -0.014(3)
C1 0.039(3) 0.048(3) 0.037(3) -0.007(2) 0.015(2) -0.019(2)
C2 0.044(3) 0.049(3) 0.036(3) -0.003(2) 0.010(2) -0.024(2)
C3 0.043(3) 0.055(3) 0.032(3) -0.004(2) 0.010(2) -0.026(3)
C4 0.045(3) 0.058(3) 0.036(3) -0.005(2) 0.010(2) -0.027(3)
C8 0.058(4) 0.071(4) 0.036(3) 0.008(3) 0.000(3) -0.033(3)
C7 0.060(4) 0.058(4) 0.040(3) 0.005(3) 0.007(3) -0.028(3)
C5 0.046(3) 0.052(3) 0.035(3) -0.007(2) 0.010(2) -0.024(2)
C6 0.039(3) 0.049(3) 0.037(3) -0.011(2) 0.011(2) -0.022(2)
C100 0.115(10) 0.116(10) 0.173(14) 0.001(9) -0.006(9) 0.024(8)
C200 0.253(19) 0.084(8) 0.29(2) -0.018(10) 0.199(18) -0.001(10)
O4 0.080(3) 0.078(3) 0.044(2) -0.011(2) 0.021(2) -0.031(3)
C101 0.181(19) 0.175(16) 0.29(3) 0.046(16) 0.055(18) 0.108(15)
C201 0.40(4) 0.24(3) 0.42(4) 0.13(3) 0.24(4) 0.21(3)

loop_
_atom_type_symbol
_atom_type_description
_atom_type_scat_dispersion_real
_atom_type_scat_dispersion_imag
_atom_type_scat_source
C C 0.0181 0.0091 'International Tables Vol C Tables 4.2.6.8 and 6.1.1.4'
H H 0.0000 0.0000 'International Tables Vol C Tables 4.2.6.8 and 6.1.1.4'
O O 0.0492 0.0322 'International Tables Vol C Tables 4.2.6.8 and 6.1.1.4'
P P 0.2955 0.4335 'International Tables Vol C Tables 4.2.6.8 and 6.1.1.4'
Ba Ba -1.0456 8.4617 'International Tables Vol C Tables 4.2.6.8 and 6.1.1.4'

loop_
_geom_angle_atom_site_label_1
_geom_angle_atom_site_label_2
_geom_angle_atom_site_label_3
_geom_angle
_geom_angle_site_symmetry_1
_geom_angle_site_symmetry_3
P2 O6 Ba1 134.8(2) . 1_554
O6 P2 O5 115.1(3) . .
O6 P2 O4 114.1(2) . .
O5 P2 O4 101.0(3) . .
O6 P2 C5 111.1(2) . .
O5 P2 C5 107.0(3) . .
O4 P2 C5 107.8(3) . .
P1 O1 Ba1 159.9(2) . 5_556
P1 O1 Ba1 93.56(16) . .
Ba1 O1 Ba1 106.25(11) 5_556 .
O1 Ba1 O1 108.98(17) 5_556 6_556
O1 Ba1 O6 155.30(12) 5_556 1_556
O1 Ba1 O6 88.75(12) 6_556 1_556
O1 Ba1 O6 88.75(12) 5_556 2
O1 Ba1 O6 155.30(12) 6_556 2
O6 Ba1 O6 80.48(17) 1_556 2
O1 Ba1 O2 124.77(10) 5_556 .
O1 Ba1 O2 80.07(12) 6_556 .
O6 Ba1 O2 74.07(11) 1_556 .
O6 Ba1 O2 75.63(12) 2 .
O1 Ba1 O2 80.07(12) 5_556 2_556
O1 Ba1 O2 124.77(10) 6_556 2_556
O6 Ba1 O2 75.63(12) 1_556 2_556
O6 Ba1 O2 74.07(11) 2 2_556
O2 Ba1 O2 139.95(17) . 2_556
O1 Ba1 O1 99.68(11) 5_556 2_556
O1 Ba1 O1 73.75(11) 6_556 2_556
O6 Ba1 O1 68.15(11) 1_556 2_556
O6 Ba1 O1 121.26(10) 2 2_556
O2 Ba1 O1 133.87(11) . 2_556
O2 Ba1 O1 51.16(10) 2_556 2_556
O1 Ba1 O1 73.74(11) 5_556 .
O1 Ba1 O1 99.68(10) 6_556 .
O6 Ba1 O1 121.26(10) 1_556 .
O6 Ba1 O1 68.15(11) 2 .
O2 Ba1 O1 51.16(10) . .
O2 Ba1 O1 133.87(11) 2_556 .
O1 Ba1 O1 168.96(14) 2_556 .
O1 Ba1 P1 99.41(8) 5_556 .
O1 Ba1 P1 90.12(8) 6_556 .
O6 Ba1 P1 97.55(8) 1_556 .
O6 Ba1 P1 69.58(9) 2 .
O2 Ba1 P1 25.45(8) . .
O2 Ba1 P1 143.64(8) 2_556 .
O1 Ba1 P1 158.19(8) 2_556 .
O1 Ba1 P1 25.71(7) . .
O1 Ba1 P1 90.12(8) 5_556 2_556
O1 Ba1 P1 99.41(8) 6_556 2_556
O6 Ba1 P1 69.58(9) 1_556 2_556
O6 Ba1 P1 97.55(8) 2 2_556
O2 Ba1 P1 143.64(8) . 2_556
O2 Ba1 P1 25.46(8) 2_556 2_556
O1 Ba1 P1 25.71(7) 2_556 2_556
O1 Ba1 P1 158.19(8) . 2_556
P1 Ba1 P1 163.61(5) . 2_556
O1 Ba1 Ba1 39.26(7) 5_556 5_556
O1 Ba1 Ba1 107.62(8) 6_556 5_556
O6 Ba1 Ba1 151.39(8) 1_556 5_556
O6 Ba1 Ba1 75.04(8) 2 5_556
O2 Ba1 Ba1 85.58(7) . 5_556
O2 Ba1 Ba1 110.80(8) 2_556 5_556
O1 Ba1 Ba1 138.26(8) 2_556 5_556
O1 Ba1 Ba1 34.48(7) . 5_556
P1 Ba1 Ba1 60.16(2) . 5_556
P1 Ba1 Ba1 127.83(2) 2_556 5_556
O1 Ba1 Ba1 107.62(8) 5_556 5_557
O1 Ba1 Ba1 39.26(7) 6_556 5_557
O6 Ba1 Ba1 75.04(9) 1_556 5_557
O6 Ba1 Ba1 151.39(8) 2 5_557
O2 Ba1 Ba1 110.80(8) . 5_557
O2 Ba1 Ba1 85.58(7) 2_556 5_557
O1 Ba1 Ba1 34.48(7) 2_556 5_557
O1 Ba1 Ba1 138.26(8) . 5_557
P1 Ba1 Ba1 127.83(2) . 5_557
P1 Ba1 Ba1 60.16(2) 2_556 5_557
Ba1 Ba1 Ba1 132.098(17) 5_556 5_557
O1 P1 O2 113.3(2) . .
O1 P1 O3 111.2(3) . .
O2 P1 O3 109.6(3) . .
O1 P1 C1 111.5(2) . .
O2 P1 C1 109.8(2) . .
O3 P1 C1 100.8(3) . .
O1 P1 Ba1 60.73(14) . .
O2 P1 Ba1 52.56(14) . .
O3 P1 Ba1 130.1(2) . .
C1 P1 Ba1 128.64(18) . .
C100 O3 P1 126.1(8) . .
P1 O2 Ba1 101.99(17) . .
C200 O5 P2 121.1(7) . .
C6 C1 C2 120.0(5) . .
C6 C1 P1 117.9(4) . .
C2 C1 P1 122.1(4) . .
C1 C2 C3 119.4(5) . .
C1 C2 C7 122.8(5) . .
C3 C2 C7 117.9(5) . .
C2 C3 C4 119.9(4) . .
C2 C3 C3 120.2(6) . 7_556
C4 C3 C3 119.9(6) . 7_556
C5 C4 C3 119.2(5) . .
C5 C4 C8 122.5(5) . .
C3 C4 C8 118.4(5) . .
C7 C8 C4 121.4(5) 7_556 .
C7 C8 H8 119.3 7_556 .
C4 C8 H8 119.3 . .
C8 C7 C2 122.3(5) 7_556 .
C8 C7 H7 118.9 7_556 .
C2 C7 H7 118.9 . .
C6 C5 C4 119.5(5) . .
C6 C5 P2 117.0(4) . .
C4 C5 P2 123.4(4) . .
C1 C6 C5 122.0(5) . .
C1 C6 H6 119.0 . .
C5 C6 H6 119.0 . .
O3 C100 C101 116.4(15) . .
O3 C100 H10A 108.2 . .
C101 C100 H10A 108.2 . .
O3 C100 H10B 108.2 . .
C101 C100 H10B 108.2 . .
H10A C100 H10B 107.3 . .
O5 C200 C201 114.8(15) . .
O5 C200 H20A 108.6 . .
C201 C200 H20A 108.6 . .
O5 C200 H20B 108.6 . .
C201 C200 H20B 108.6 . .
H20A C200 H20B 107.5 . .
C100 C101 H10C 109.5 . .
C100 C101 H10D 109.5 . .
H10C C101 H10D 109.5 . .
C100 C101 H10E 109.5 . .
H10C C101 H10E 109.5 . .
H10D C101 H10E 109.5 . .
C200 C201 H20C 109.5 . .
C200 C201 H20D 109.5 . .
H20C C201 H20D 109.5 . .
C200 C201 H20E 109.5 . .
H20C C201 H20E 109.5 . .
H20D C201 H20E 109.5 . .

loop_
_geom_bond_atom_site_label_1
_geom_bond_atom_site_label_2
_geom_bond_distance
_geom_bond_site_symmetry_2
O6 P2 1.457(4) .
O6 Ba1 2.698(4) 1_554
P2 O5 1.537(6) .
P2 O4 1.560(5) .
P2 C5 1.794(5) .
O1 P1 1.490(4) .
O1 Ba1 2.681(3) 5_556
O1 Ba1 2.996(3) .
Ba1 O1 2.681(3) 5_556
Ba1 O1 2.681(3) 6_556
Ba1 O6 2.698(4) 1_556
Ba1 O6 2.698(4) 2
Ba1 O2 2.783(4) .
Ba1 O2 2.783(4) 2_556
Ba1 O1 2.996(3) 2_556
Ba1 P1 3.4281(12) .
Ba1 P1 3.4282(12) 2_556
Ba1 Ba1 4.5453(5) 5_556
Ba1 Ba1 4.5453(5) 5_557
P1 O2 1.506(4) .
P1 O3 1.573(5) .
P1 C1 1.806(5) .
O3 C100 1.295(13) .
O5 C200 1.399(15) .
C1 C6 1.380(7) .
C1 C2 1.407(7) .
C2 C3 1.419(7) .
C2 C7 1.431(8) .
C3 C4 1.422(8) .
C3 C3 1.435(9) 7_556
C4 C5 1.414(7) .
C4 C8 1.430(8) .
C8 C7 1.347(8) 7_556
C8 H8 0.9300 .
C7 C8 1.347(8) 7_556
C7 H7 0.9300 .
C5 C6 1.389(7) .
C6 H6 0.9300 .
C100 C101 1.46(2) .
C100 H10A 0.9700 .
C100 H10B 0.9700 .
C200 C201 1.44(2) .
C200 H20A 0.9700 .
C200 H20B 0.9700 .
C101 H10C 0.9600 .
C101 H10D 0.9600 .
C101 H10E 0.9600 .
C201 H20C 0.9600 .
C201 H20D 0.9600 .
C201 H20E 0.9600 .
